data_2004321
loop_
_publ_author_name
'Yu, W.-T.'
'Qi, F.'
'Hong, L.'

_publ_section_title
;
 4,5-Bis(4-bromobenzylthio)-1,3-dithiole-2-thione
;
_journal_issue 12
_journal_name_full 'Acta Crystallographica Section C'
_journal_page_first 2606
_journal_page_last 2608
_journal_paper_doi 10.1107/S0108270195007906
_journal_volume 51
_journal_year 1995
_chemical_formula_sum 'C17 H12 Br2 S5'
_chemical_formula_weight 536.42
_space_group_IT_number 2
_symmetry_cell_setting triclinic
_symmetry_space_group_name_Hall '-P 1'
_symmetry_space_group_name_H-M 'P -1'
_atom_type_scat_source IntTabIV
_cell_angle_alpha 100.61(4)
_cell_angle_beta 96.03(4)
_cell_angle_gamma 97.23(4)
_cell_formula_units_Z 2
_cell_length_a 5.487(3)
_cell_length_b 10.510(4)
_cell_length_c 17.796(9)
_cell_measurement_reflns_used 25
_cell_measurement_temperature 293
_cell_measurement_theta_max 12.0
_cell_measurement_theta_min 3.0
_cell_volume 992.0(9)
_computing_cell_refinement 'Nicolet P3 data collection program'
_computing_data_collection 'Nicolet P3 data collection program (Nicolet, 1985)'
_computing_data_reduction 'SHELXTL (Sheldrick, 1985)'
_computing_molecular_graphics SHELXTL
_computing_publication_material SHELXTL
_computing_structure_refinement SHELXTL
_computing_structure_solution SHELXTL
_diffrn_measurement_device 'Nicolet R3m/E'
_diffrn_measurement_method \w/2\q
_diffrn_radiation_type MoK\a
_diffrn_radiation_wavelength 0.71073
_diffrn_reflns_av_R_equivalents 0.0212
_diffrn_reflns_limit_h_max 7
_diffrn_reflns_limit_h_min 0
_diffrn_reflns_limit_k_max 13
_diffrn_reflns_limit_k_min -13
_diffrn_reflns_limit_l_max 22
_diffrn_reflns_limit_l_min -22
_diffrn_reflns_number 4023
_diffrn_reflns_theta_max 25
_diffrn_standards_decay_% <5
_diffrn_standards_interval_count 100
_diffrn_standards_number 2
_exptl_absorpt_coefficient_mu 4.83
_exptl_absorpt_correction_T_max 0.418
_exptl_absorpt_correction_T_min 0.288
_exptl_absorpt_correction_type 'empirical via \y scans (North, Phillips & Mathews, 1968)'
_exptl_crystal_colour orange
_exptl_crystal_density_diffrn 1.80
_exptl_crystal_description parallelepiped
_exptl_crystal_size_max 0.3
_exptl_crystal_size_mid 0.2
_exptl_crystal_size_min 0.2
_refine_diff_density_max 0.87
_refine_diff_density_min -0.99
_refine_ls_extinction_method none
_refine_ls_goodness_of_fit_obs 1.358
_refine_ls_hydrogen_treatment noref
_refine_ls_number_parameters 217
_refine_ls_number_reflns 1798
_refine_ls_R_factor_obs 0.076
_refine_ls_shift/esd_max 0.04
_refine_ls_structure_factor_coef F
_refine_ls_weighting_details 'w = 1/[\s^2^(F) + 0.002F^2^]'
_refine_ls_weighting_scheme calc
_refine_ls_wR_factor_obs 0.074
_reflns_number_observed 1798
_reflns_number_total 3940
_reflns_observed_criterion F>4\s(F)
_cod_data_source_file ta1027.cif
_cod_data_source_block ta1027a
_cod_depositor_comments
;
The following automatic conversions were performed:

'_refine_ls_weighting_scheme' value 'w = 1/[\s^2^(F) + 0.002F^2^]'
was changed to 'calc'. New tag '_refine_ls_weighting_details' was
created. The value of the new tag was set to 'w = 1/[\s^2^(F) +
0.002F^2^]'.

Automatic conversion script
Id: cif_fix_values 3143 2015-03-26 13:38:13Z robertas 
;
_cod_original_cell_volume 992.0(10)
_cod_database_code 2004321

loop_
_symmetry_equiv_pos_as_xyz
x,y,z
-x,-y,-z

loop_
_atom_site_label
_atom_site_fract_x
_atom_site_fract_y
_atom_site_fract_z
_atom_site_U_iso_or_equiv
Br1 -01.1777(3) .6822(2) .10610(10) .0870(10)
Br2 -0.3199(4) .2617(2) .03270(10) .1030(10)
S1 .1817(6) .2727(3) .5588(2) .0680(10)
S2 -0.2157(6) .0761(3) .4601(2) .0620(10)
S3 -0.2308(5) .3471(3) .4632(2) .0620(10)
S4 -0.6638(5) -.0216(3) .3440(2) .0610(10)
S5 -0.6868(6) .2984(3) .3454(2) .080(2)
C1 -.071(2) .2345(10) .4981(6) .054(4)
C2 -0.453(2) .1099(10) .3981(6) .049(4)
C3 -0.461(2) .2387(10) .3995(6) .050(4)
C4 -0.480(2) -.0853(11) .2711(6) .066(5)
C5 -0.509(2) .4228(12) .3104(8) .076(6)
C6 -0.670(2) .4861(9) .2599(7) .053(4)
C7 -0.833(2) .5646(11) .2924(7) .069(5)
C8 -0.984(2) .6214(11) .2469(7) .069(5)
C9 -0.973(2) .6024(10) .1708(7) .054(5)
C10 -0.816(2) .5272(11) .1378(7) .068(5)
C11 -0.670(2) .4688(11) .1817(7) .064(5)
C12 -0.441(2) -.0024(10) .2132(6) .048(4)
C13 -0.624(2) -.0048(12) .1532(7) .070(5)
C14 -0.590(2) .0742(13) .0991(7) .074(5)
C15 -0.371(2) .1558(11) .1067(6) .054(5)
C16 -0.191(2) .1638(13) .1662(8) .079(6)
C17 -0.225(2) .0870(12) .2190(7) .070(5)
H41 -0.5615 -0.1705 .2448 .080
H42 -0.3207 -0.0925 .2964 .080
H51 -0.3892 .3845 .2812 .080
H52 -0.4238 .4880 .3533 .080
H7 -0.8072 .5635 .3464 .080
H8 -01.0775 .6695 .2817 .080
H10 -0.7766 .5016 .0864 .080
H11 -0.5488 .4115 .1715 .080
H13 -0.7868 -0.0535 .1369 .080
H14 -0.7389 .0539 .0632 .080
H16 -0.0282 .2131 .1827 .080
H17 -0.1285 .0756 .2648 .080

loop_
_geom_angle_atom_site_label_1
_geom_angle_atom_site_label_2
_geom_angle_atom_site_label_3
_geom_angle
_geom_angle_publ_flag
C1 S2 C2 99.1(5) yes
C2 S4 C4 100.6(5) yes
S1 C1 S2 124.7(7) yes
S2 C1 S3 111.1(6) yes
S2 C2 C3 115.3(7) yes
S3 C3 S5 120.0(6) yes
S5 C3 C2 124.3(7) yes
S5 C5 C6 111.0(8) yes
C1 S3 C3 98.7(5) yes
C3 S5 C5 102.2(6) yes
S1 C1 S3 124.2(6) yes
S2 C2 S4 118.0(6) yes
S4 C2 C3 126.7(8) yes
S3 C3 C2 115.7(8) yes
S4 C4 C12 114.1(8) yes
C5 C6 C11 123.1(11) no
C6 C7 C8 120.2(12) no
Br1 C9 C8 120.7(9) no
C8 C9 C10 121.4(12) no
C6 C11 C10 121.8(12) no
C4 C12 C17 121.9(10) no
C12 C13 C14 121.4(11) no
Br2 C15 C14 119.2(9) no
C14 C15 C16 121.6(12) no
C12 C17 C16 121.8(11) no
C5 C6 C7 119.6(11) no
C7 C6 C11 117.3(11) no
C7 C8 C9 119.8(12) no
Br1 C9 C10 117.9(10) no
C9 C10 C11 119.5(12) no
C4 C12 C13 121.1(10) no
C13 C12 C17 116.9(11) no
C13 C14 C15 118.7(11) no
Br2 C15 C16 119.3(9) no
C15 C16 C17 119.6(11) no

loop_
_geom_bond_atom_site_label_1
_geom_bond_atom_site_label_2
_geom_bond_distance
_geom_bond_publ_flag
Br1 C9 1.902(12) yes
S2 C1 1.732(10) yes
S3 C3 1.743(9) yes
S5 C3 1.740(12) yes
C4 C12 1.483(16) yes
C9 C10 1.346(17) yes
Br2 C15 1.895(12) yes
S2 C2 1.733(11) yes
S4 C2 1.746(9) yes
S5 C5 1.778(14) yes
C5 C6 1.495(18) yes
C14 C15 1.363(17) yes
S1 C1 1.623(11) yes
S3 C1 1.725(12) yes
S4 C4 1.808(13) yes
C2 C3 1.355(15) yes
C8 C9 1.341(18) yes
C15 C16 1.354(17) yes
C6 C11 1.372(19) no
C12 C17 1.399(15) no
C7 C8 1.362(19) no
C10 C11 1.342(19) no
C13 C14 1.39(2) no
C16 C17 1.36(2) no
C6 C7 1.391(17) no
C12 C13 1.379(15) no
